data_7052137
loop_
_publ_author_name
'van de Coevering, Rob'
'Bruijnincx, Pieter C. A.'
'Lutz, Martin'
'Spek, Anthony L.'
'van Koten, Gerard'
'Klein Gebbink, Robertus J. M.'

_publ_section_title
;
 Ionic core--shell dendrimers with a polycationic core: structural
 aspects and host--guest binding properties
;
_journal_issue 7
_journal_name_full 'New Journal of Chemistry'
_journal_page_first 1337
_journal_paper_doi 10.1039/b617669k
_journal_volume 31
_journal_year 2007
_chemical_formula_moiety 'C54 H58 N2 O4 2+, 2(Br 1-)'
_chemical_formula_sum 'C54 H58 Br2 N2 O4'
_chemical_formula_weight 958.84
_chemical_name_systematic
;
?
;
_space_group_IT_number 148
_symmetry_cell_setting trigonal
_symmetry_space_group_name_Hall '-R 3'
_symmetry_space_group_name_H-M 'R -3 :H'
_atom_sites_solution_hydrogens geom
_atom_sites_solution_primary direct
_atom_sites_solution_secondary difmap
_audit_creation_method SHELXL-97
_cell_angle_alpha 90.00
_cell_angle_beta 90.00
_cell_angle_gamma 120.00
_cell_formula_units_Z 18
_cell_length_a 37.1517(5)
_cell_length_b 37.1517(5)
_cell_length_c 19.4231(3)
_cell_measurement_reflns_used 45264
_cell_measurement_temperature 150(2)
_cell_measurement_theta_max 23.26
_cell_measurement_theta_min 1.02
_cell_volume 23217.0(6)
_computing_cell_refinement HKL2000
_computing_data_collection 'Nonius COLLECT'
_computing_data_reduction 'HKL2000, SortAV'
_computing_structure_refinement 'SHELXL-97 (Sheldrick, 1997)'
_computing_structure_solution 'SHELXS-97 (Sheldrick, 1990)'
_diffrn_ambient_temperature 150(2)
_diffrn_measured_fraction_theta_full 1.000
_diffrn_measured_fraction_theta_max 1.000
_diffrn_measurement_device_type 'Nonius KappaCCD'
_diffrn_radiation_monochromator graphite
_diffrn_radiation_source 'rotating anode'
_diffrn_radiation_type MoK\a
_diffrn_radiation_wavelength 0.71073
_diffrn_reflns_av_R_equivalents 0.0740
_diffrn_reflns_av_sigmaI/netI 0.0465
_diffrn_reflns_limit_h_max 0
_diffrn_reflns_limit_h_min -35
_diffrn_reflns_limit_k_max 35
_diffrn_reflns_limit_k_min 0
_diffrn_reflns_limit_l_max 18
_diffrn_reflns_limit_l_min 0
_diffrn_reflns_number 33681
_diffrn_reflns_theta_full 19.94
_diffrn_reflns_theta_max 19.94
_diffrn_reflns_theta_min 1.10
_exptl_absorpt_coefficient_mu 1.615
_exptl_absorpt_correction_T_max 0.97
_exptl_absorpt_correction_T_min 0.75
_exptl_absorpt_correction_type multi-scan
_exptl_crystal_colour colourless
_exptl_crystal_density_diffrn 1.234
_exptl_crystal_density_method 'not measured'
_exptl_crystal_description block
_exptl_crystal_F_000 8964
_exptl_crystal_size_max 0.21
_exptl_crystal_size_mid 0.18
_exptl_crystal_size_min 0.09
_refine_diff_density_max 1.865
_refine_diff_density_min -0.409
_refine_diff_density_rms 0.083
_refine_ls_extinction_method none
_refine_ls_goodness_of_fit_ref 1.082
_refine_ls_hydrogen_treatment constr
_refine_ls_matrix_type full
_refine_ls_number_parameters 529
_refine_ls_number_reflns 4799
_refine_ls_number_restraints 3
_refine_ls_restrained_S_all 1.082
_refine_ls_R_factor_all 0.0758
_refine_ls_R_factor_gt 0.0586
_refine_ls_shift/su_max 0.006
_refine_ls_shift/su_mean 0.001
_refine_ls_structure_factor_coef Fsqd
_refine_ls_weighting_details 'calc w=1/[\s^2^(Fo^2^)+(0.1232P)^2^+47.8216P] where P=(Fo^2^+2Fc^2^)/3'
_refine_ls_weighting_scheme calc
_refine_ls_wR_factor_gt 0.1749
_refine_ls_wR_factor_ref 0.1881
_reflns_number_gt 3558
_reflns_number_total 4799
_reflns_threshold_expression I>2\s(I)
_cod_data_source_file b617669k.txt
_cod_data_source_block s2722a
_cod_original_sg_symbol_H-M 'R -3'
_cod_database_code 7052137

loop_
_symmetry_equiv_pos_as_xyz
'x, y, z'
'-y, x-y, z'
'-x+y, -x, z'
'x+2/3, y+1/3, z+1/3'
'-y+2/3, x-y+1/3, z+1/3'
'-x+y+2/3, -x+1/3, z+1/3'
'x+1/3, y+2/3, z+2/3'
'-y+1/3, x-y+2/3, z+2/3'
'-x+y+1/3, -x+2/3, z+2/3'
'-x, -y, -z'
'y, -x+y, -z'
'x-y, x, -z'
'-x+2/3, -y+1/3, -z+1/3'
'y+2/3, -x+y+1/3, -z+1/3'
'x-y+2/3, x+1/3, -z+1/3'
'-x+1/3, -y+2/3, -z+2/3'
'y+1/3, -x+y+2/3, -z+2/3'
'x-y+1/3, x+2/3, -z+2/3'

loop_
_atom_site_label
_atom_site_type_symbol
_atom_site_fract_x
_atom_site_fract_y
_atom_site_fract_z
_atom_site_U_iso_or_equiv
_atom_site_adp_type
_atom_site_occupancy
_atom_site_symmetry_multiplicity
_atom_site_calc_flag
_atom_site_refinement_flags
_atom_site_disorder_assembly
_atom_site_disorder_group
O1 O 0.06240(18) 0.18512(17) 0.1034(3) 0.0674(17) Uani 1 1 d . . .
O2 O 0.16672(17) 0.14585(17) 0.1056(3) 0.0694(17) Uani 1 1 d . . .
O3 O 0.40878(17) 0.25637(16) 0.0438(3) 0.0546(15) Uani 1 1 d . . .
O4 O 0.51786(18) 0.39563(17) 0.0187(3) 0.0758(19) Uani 1 1 d D . .
N1 N 0.20572(18) 0.28618(19) 0.2673(3) 0.0464(17) Uani 1 1 d . . .
N2 N 0.39865(17) 0.36839(17) 0.2274(3) 0.0389(16) Uani 1 1 d . . .
C1 C 0.2693(2) 0.3601(2) 0.2521(4) 0.043(2) Uani 1 1 d . . .
C2 C 0.3069(2) 0.3636(2) 0.2731(4) 0.041(2) Uani 1 1 d . . .
H2 H 0.3077 0.3477 0.3108 0.050 Uiso 1 1 calc R . .
C3 C 0.3435(2) 0.3909(2) 0.2376(4) 0.0362(19) Uani 1 1 d . . .
C4 C 0.3424(2) 0.4148(2) 0.1842(4) 0.0406(19) Uani 1 1 d . . .
H4 H 0.3672 0.4338 0.1609 0.049 Uiso 1 1 calc R . .
C5 C 0.3049(3) 0.4111(2) 0.1647(4) 0.054(2) Uani 1 1 d . . .
H5 H 0.3041 0.4272 0.1274 0.064 Uiso 1 1 calc R . .
C6 C 0.2681(2) 0.3840(2) 0.1990(4) 0.048(2) Uani 1 1 d . . .
H6 H 0.2426 0.3821 0.1859 0.058 Uiso 1 1 calc R . .
C7 C 0.2291(2) 0.3319(2) 0.2910(4) 0.048(2) Uani 1 1 d . . .
H7A H 0.2102 0.3434 0.2861 0.057 Uiso 1 1 calc R . .
H7B H 0.2357 0.3327 0.3406 0.057 Uiso 1 1 calc R . .
C8 C 0.2296(3) 0.2652(2) 0.2869(4) 0.058(2) Uani 1 1 d . . .
H8A H 0.2148 0.2364 0.2705 0.088 Uiso 1 1 calc R . .
H8B H 0.2323 0.2655 0.3371 0.088 Uiso 1 1 calc R . .
H8C H 0.2573 0.2800 0.2660 0.088 Uiso 1 1 calc R . .
C9 C 0.1636(2) 0.2654(3) 0.3036(4) 0.068(3) Uani 1 1 d . . .
H9A H 0.1483 0.2795 0.2908 0.102 Uiso 1 1 calc R . .
H9B H 0.1679 0.2671 0.3536 0.102 Uiso 1 1 calc R . .
H9C H 0.1477 0.2361 0.2898 0.102 Uiso 1 1 calc R . .
C10 C 0.1980(2) 0.2841(2) 0.1894(3) 0.045(2) Uani 1 1 d . . .
H10A H 0.1868 0.3026 0.1778 0.054 Uiso 1 1 calc R . .
H10B H 0.2250 0.2949 0.1652 0.054 Uiso 1 1 calc R . .
C11 C 0.1685(2) 0.2413(3) 0.1634(4) 0.049(2) Uani 1 1 d . . .
C12 C 0.1283(3) 0.2302(3) 0.1484(4) 0.055(2) Uani 1 1 d . . .
H12 H 0.1189 0.2493 0.1579 0.065 Uiso 1 1 calc R . .
C13 C 0.1006(3) 0.1916(3) 0.1194(4) 0.055(2) Uani 1 1 d . . .
C14 C 0.1144(3) 0.1631(3) 0.1076(4) 0.060(2) Uani 1 1 d . . .
H14 H 0.0959 0.1361 0.0902 0.072 Uiso 1 1 calc R . .
C15 C 0.1560(3) 0.1753(3) 0.1220(4) 0.054(2) Uani 1 1 d . . .
C16 C 0.1830(3) 0.2135(3) 0.1487(4) 0.052(2) Uani 1 1 d . . .
H16 H 0.2112 0.2213 0.1573 0.062 Uiso 1 1 calc R . .
C17 C 0.0351(3) 0.1484(3) 0.0635(5) 0.074(3) Uani 1 1 d . . .
H17A H 0.0518 0.1442 0.0282 0.088 Uiso 1 1 calc R . .
H17B H 0.0146 0.1534 0.0391 0.088 Uiso 1 1 calc R . .
C18 C 0.0127(3) 0.1104(4) 0.1045(7) 0.079(3) Uani 1 1 d . . .
C19 C 0.0119(3) 0.1118(4) 0.1746(7) 0.097(3) Uani 1 1 d . . .
H19 H 0.0270 0.1382 0.1963 0.117 Uiso 1 1 calc R . .
C20 C -0.0106(5) 0.0757(5) 0.2176(9) 0.139(6) Uani 1 1 d . . .
H20 H -0.0094 0.0775 0.2664 0.167 Uiso 1 1 calc R . .
C21 C -0.0329(5) 0.0401(6) 0.1854(11) 0.132(6) Uani 1 1 d . . .
H21 H -0.0497 0.0162 0.2126 0.159 Uiso 1 1 calc R . .
C22 C -0.0336(4) 0.0351(5) 0.1160(13) 0.149(7) Uani 1 1 d . . .
H22 H -0.0488 0.0083 0.0956 0.179 Uiso 1 1 calc R . .
C23 C -0.0106(4) 0.0714(5) 0.0749(7) 0.111(4) Uani 1 1 d . . .
H23 H -0.0113 0.0689 0.0262 0.133 Uiso 1 1 calc R . .
C24 C 0.2085(3) 0.1564(3) 0.1218(5) 0.075(3) Uani 1 1 d . . .
H24A H 0.2134 0.1615 0.1719 0.090 Uiso 1 1 calc R . .
H24B H 0.2283 0.1821 0.0971 0.090 Uiso 1 1 calc R . .
C25 C 0.2150(3) 0.1209(3) 0.1004(6) 0.067(3) Uani 1 1 d . . .
C26 C 0.1970(3) 0.0828(3) 0.1350(6) 0.084(3) Uani 1 1 d . . .
H26 H 0.1795 0.0784 0.1733 0.101 Uiso 1 1 calc R . .
C27 C 0.2042(4) 0.0521(3) 0.1149(7) 0.086(3) Uani 1 1 d . . .
H27 H 0.1924 0.0268 0.1398 0.103 Uiso 1 1 calc R . .
C28 C 0.2288(4) 0.0579(4) 0.0575(7) 0.088(3) Uani 1 1 d . . .
H28 H 0.2322 0.0357 0.0413 0.105 Uiso 1 1 calc R . .
C29 C 0.2478(4) 0.0948(4) 0.0247(6) 0.093(3) Uani 1 1 d . . .
H29 H 0.2666 0.0994 -0.0120 0.112 Uiso 1 1 calc R . .
C30 C 0.2398(3) 0.1262(3) 0.0450(5) 0.080(3) Uani 1 1 d . . .
H30 H 0.2518 0.1516 0.0200 0.096 Uiso 1 1 calc R . .
C31 C 0.3850(2) 0.3976(2) 0.2614(4) 0.042(2) Uani 1 1 d . . .
H31A H 0.3840 0.3937 0.3119 0.051 Uiso 1 1 calc R . .
H31B H 0.4064 0.4268 0.2516 0.051 Uiso 1 1 calc R . .
C32 C 0.3709(2) 0.3241(2) 0.2492(4) 0.044(2) Uani 1 1 d . . .
H32A H 0.3426 0.3143 0.2326 0.067 Uiso 1 1 calc R . .
H32B H 0.3707 0.3223 0.2996 0.067 Uiso 1 1 calc R . .
H32C H 0.3812 0.3066 0.2297 0.067 Uiso 1 1 calc R . .
C33 C 0.4421(2) 0.3833(2) 0.2535(4) 0.044(2) Uani 1 1 d . . .
H33A H 0.4602 0.4124 0.2402 0.066 Uiso 1 1 calc R . .
H33B H 0.4528 0.3662 0.2334 0.066 Uiso 1 1 calc R . .
H33C H 0.4417 0.3809 0.3038 0.066 Uiso 1 1 calc R . .
C34 C 0.3980(2) 0.3723(2) 0.1491(3) 0.0356(18) Uani 1 1 d . . .
H34A H 0.3687 0.3577 0.1335 0.043 Uiso 1 1 calc R . .
H34B H 0.4102 0.4020 0.1372 0.043 Uiso 1 1 calc R . .
C35 C 0.4211(2) 0.3551(2) 0.1103(3) 0.0381(19) Uani 1 1 d . A .
C36 C 0.4596(2) 0.3812(2) 0.0836(4) 0.046(2) Uani 1 1 d . . .
H36 H 0.4726 0.4102 0.0925 0.055 Uiso 1 1 calc R A .
C37 C 0.4805(3) 0.3658(3) 0.0433(4) 0.054(2) Uani 1 1 d . A .
C38 C 0.4625(3) 0.3244(3) 0.0319(4) 0.053(2) Uani 1 1 d . . .
H38 H 0.4766 0.3138 0.0053 0.064 Uiso 1 1 calc R A .
C39 C 0.4236(3) 0.2973(3) 0.0588(4) 0.046(2) Uani 1 1 d . A .
C40 C 0.4021(2) 0.3121(2) 0.0974(4) 0.043(2) Uani 1 1 d . . .
H40 H 0.3751 0.2935 0.1147 0.051 Uiso 1 1 calc R A .
C41 C 0.3727(3) 0.2260(2) 0.0804(4) 0.057(2) Uani 1 1 d . . .
H41A H 0.3480 0.2281 0.0672 0.068 Uiso 1 1 calc R . .
H41B H 0.3769 0.2305 0.1307 0.068 Uiso 1 1 calc R . .
C42 C 0.3664(2) 0.1842(2) 0.0614(4) 0.050(2) Uani 1 1 d . . .
C43 C 0.3693(2) 0.1589(2) 0.1096(4) 0.049(2) Uani 1 1 d . . .
H43 H 0.3745 0.1673 0.1564 0.059 Uiso 1 1 calc R . .
C44 C 0.3647(3) 0.1203(3) 0.0894(5) 0.063(3) Uani 1 1 d . . .
H44 H 0.3663 0.1026 0.1230 0.075 Uiso 1 1 calc R . .
C45 C 0.3577(3) 0.1081(3) 0.0216(5) 0.065(3) Uani 1 1 d . . .
H45 H 0.3550 0.0823 0.0078 0.078 Uiso 1 1 calc R . .
C46 C 0.3548(3) 0.1340(3) -0.0255(5) 0.072(3) Uani 1 1 d . . .
H46 H 0.3499 0.1258 -0.0725 0.086 Uiso 1 1 calc R . .
C47 C 0.3587(3) 0.1711(3) -0.0069(4) 0.075(3) Uani 1 1 d . . .
H47 H 0.3562 0.1881 -0.0408 0.090 Uiso 1 1 calc R . .
C48A C 0.5311(6) 0.3803(4) -0.0434(9) 0.066(6) Uiso 0.487(14) 1 d PD A 1
H48A H 0.5097 0.3708 -0.0801 0.080 Uiso 0.487(14) 1 calc PR A 1
H48B H 0.5355 0.3570 -0.0306 0.080 Uiso 0.487(14) 1 calc PR A 1
C49A C 0.5720(8) 0.4178(6) -0.0681(13) 0.180(15) Uiso 0.487(14) 1 d PGD A 1
C50A C 0.5767(4) 0.4434(6) -0.1237(12) 0.210(17) Uiso 0.487(14) 1 d PG A 1
H50A H 0.5529 0.4416 -0.1453 0.251 Uiso 0.487(14) 1 calc PR A 1
C51A C 0.6162(5) 0.4717(4) -0.1476(8) 0.056(6) Uiso 0.487(14) 1 d PG A 1
H51A H 0.6194 0.4891 -0.1856 0.067 Uiso 0.487(14) 1 calc PR A 1
C52A C 0.6510(4) 0.4744(7) -0.1160(13) 0.220(19) Uiso 0.487(14) 1 d PG A 1
H52A H 0.6780 0.4937 -0.1324 0.264 Uiso 0.487(14) 1 calc PR A 1
C53A C 0.6463(9) 0.4488(11) -0.0604(15) 0.36(4) Uiso 0.487(14) 1 d PG A 1
H53A H 0.6701 0.4506 -0.0388 0.426 Uiso 0.487(14) 1 calc PR A 1
C54A C 0.6068(11) 0.4205(9) -0.0365(12) 0.32(3) Uiso 0.487(14) 1 d PG A 1
H54A H 0.6036 0.4031 0.0015 0.389 Uiso 0.487(14) 1 calc PR A 1
C48B C 0.5451(4) 0.3817(4) -0.0172(10) 0.060(6) Uiso 0.513(14) 1 d PD A 2
H48C H 0.5330 0.3688 -0.0622 0.072 Uiso 0.513(14) 1 calc PR A 2
H48D H 0.5480 0.3612 0.0114 0.072 Uiso 0.513(14) 1 calc PR A 2
C49B C 0.5874(3) 0.4213(3) -0.0270(7) 0.082(6) Uiso 0.513(14) 1 d PGD A 2
C50B C 0.5945(3) 0.4447(4) -0.0865(6) 0.092(7) Uiso 0.513(14) 1 d PG A 2
H50B H 0.5733 0.4362 -0.1202 0.110 Uiso 0.513(14) 1 calc PR A 2
C51B C 0.6327(4) 0.4804(4) -0.0967(6) 0.076(6) Uiso 0.513(14) 1 d PG A 2
H51B H 0.6376 0.4964 -0.1374 0.091 Uiso 0.513(14) 1 calc PR A 2
C52B C 0.6638(3) 0.4928(3) -0.0474(8) 0.094(7) Uiso 0.513(14) 1 d PG A 2
H52B H 0.6899 0.5172 -0.0544 0.113 Uiso 0.513(14) 1 calc PR A 2
C53B C 0.6567(4) 0.4694(4) 0.0122(7) 0.112(9) Uiso 0.513(14) 1 d PG A 2
H53B H 0.6779 0.4778 0.0459 0.134 Uiso 0.513(14) 1 calc PR A 2
C54B C 0.6185(4) 0.4337(4) 0.0224(6) 0.086(7) Uiso 0.513(14) 1 d PG A 2
H54B H 0.6136 0.4177 0.0631 0.103 Uiso 0.513(14) 1 calc PR A 2
Br1 Br 0.29158(2) 0.28481(3) 0.10300(4) 0.0530(4) Uani 1 1 d . . .
Br2 Br 0.15156(2) 0.35278(3) 0.18935(4) 0.0550(4) Uani 1 1 d . . .

loop_
_atom_site_aniso_label
_atom_site_aniso_U_11
_atom_site_aniso_U_22
_atom_site_aniso_U_33
_atom_site_aniso_U_23
_atom_site_aniso_U_13
_atom_site_aniso_U_12
O1 0.048(4) 0.063(4) 0.085(4) -0.024(3) -0.019(3) 0.024(3)
O2 0.054(4) 0.057(4) 0.097(5) -0.020(3) -0.018(3) 0.028(3)
O3 0.065(4) 0.034(4) 0.057(4) -0.003(3) 0.014(3) 0.019(3)
O4 0.066(4) 0.051(4) 0.102(5) 0.006(3) 0.039(4) 0.023(4)
N1 0.039(4) 0.050(4) 0.040(4) 0.001(3) 0.005(3) 0.015(4)
N2 0.039(4) 0.042(4) 0.036(4) -0.006(3) -0.007(3) 0.020(3)
C1 0.028(5) 0.037(5) 0.051(5) -0.018(4) -0.004(4) 0.008(4)
C2 0.044(5) 0.041(5) 0.035(4) -0.014(4) -0.001(4) 0.018(4)
C3 0.037(5) 0.030(4) 0.039(5) -0.004(4) 0.001(4) 0.016(4)
C4 0.039(5) 0.033(5) 0.048(5) 0.004(4) -0.001(4) 0.016(4)
C5 0.054(6) 0.050(5) 0.055(5) 0.000(4) -0.008(5) 0.025(5)
C6 0.036(5) 0.051(5) 0.058(6) -0.003(5) -0.006(4) 0.023(5)
C7 0.039(5) 0.052(5) 0.045(5) -0.015(4) -0.003(4) 0.017(4)
C8 0.057(6) 0.058(6) 0.047(5) 0.003(4) -0.004(4) 0.019(5)
C9 0.046(6) 0.076(6) 0.054(6) -0.012(5) 0.011(5) 0.009(5)
C10 0.039(5) 0.048(5) 0.041(5) -0.009(4) -0.001(4) 0.017(4)
C11 0.040(6) 0.056(6) 0.047(5) -0.006(4) -0.002(4) 0.021(5)
C12 0.049(6) 0.064(6) 0.058(5) -0.001(5) 0.002(5) 0.034(5)
C13 0.039(6) 0.056(6) 0.064(6) -0.018(5) -0.017(5) 0.019(5)
C14 0.051(6) 0.047(5) 0.073(6) -0.016(5) -0.009(5) 0.018(5)
C15 0.045(6) 0.052(6) 0.069(6) -0.014(5) -0.003(5) 0.027(5)
C16 0.047(5) 0.050(6) 0.055(5) -0.010(5) -0.011(4) 0.023(5)
C17 0.047(6) 0.073(7) 0.091(7) -0.028(7) -0.023(6) 0.022(6)
C18 0.052(6) 0.083(9) 0.099(9) -0.025(8) -0.016(6) 0.031(7)
C19 0.079(8) 0.069(8) 0.125(11) -0.020(8) -0.010(8) 0.022(7)
C20 0.128(12) 0.071(9) 0.159(13) 0.010(11) -0.020(10) 0.006(9)
C21 0.100(12) 0.110(15) 0.200(18) 0.029(14) 0.022(13) 0.062(12)
C22 0.074(10) 0.061(10) 0.29(2) -0.030(15) -0.028(14) 0.017(8)
C23 0.085(9) 0.098(10) 0.149(12) -0.044(10) -0.025(9) 0.046(8)
C24 0.055(6) 0.055(6) 0.121(8) -0.022(6) -0.010(6) 0.032(5)
C25 0.053(6) 0.060(7) 0.081(7) -0.015(6) -0.018(6) 0.023(5)
C26 0.063(7) 0.072(8) 0.105(8) -0.003(7) -0.003(6) 0.025(6)
C27 0.102(9) 0.064(7) 0.115(10) -0.005(7) -0.027(8) 0.059(7)
C28 0.096(9) 0.085(9) 0.110(10) -0.026(8) -0.040(8) 0.067(8)
C29 0.125(10) 0.088(9) 0.097(8) 0.005(8) -0.013(7) 0.076(8)
C30 0.108(9) 0.072(7) 0.080(8) 0.008(6) -0.007(7) 0.058(7)
C31 0.042(5) 0.045(5) 0.037(4) -0.011(4) -0.003(4) 0.020(4)
C32 0.053(5) 0.026(5) 0.044(5) 0.004(4) -0.009(4) 0.013(4)
C33 0.037(5) 0.045(5) 0.046(5) -0.002(4) -0.006(4) 0.018(4)
C34 0.040(5) 0.029(4) 0.035(4) 0.006(3) -0.003(4) 0.015(4)
C35 0.042(5) 0.035(5) 0.033(4) 0.000(4) -0.007(4) 0.017(4)
C36 0.050(6) 0.033(5) 0.048(5) -0.006(4) -0.007(4) 0.015(5)
C37 0.055(6) 0.042(6) 0.061(6) 0.013(5) 0.019(5) 0.020(5)
C38 0.063(6) 0.052(6) 0.049(5) 0.000(5) 0.013(5) 0.032(5)
C39 0.054(6) 0.043(6) 0.043(5) -0.001(4) -0.003(4) 0.026(5)
C40 0.039(5) 0.035(5) 0.043(5) -0.001(4) -0.005(4) 0.010(4)
C41 0.075(7) 0.047(6) 0.052(5) 0.001(5) -0.002(5) 0.032(5)
C42 0.063(6) 0.034(5) 0.051(6) 0.002(5) 0.004(4) 0.024(4)
C43 0.057(6) 0.042(5) 0.044(5) -0.002(4) -0.003(4) 0.021(4)
C44 0.067(6) 0.047(6) 0.075(7) 0.024(5) 0.005(5) 0.029(5)
C45 0.080(7) 0.057(6) 0.053(6) -0.010(5) 0.003(5) 0.030(5)
C46 0.104(8) 0.063(7) 0.048(6) -0.003(6) -0.011(5) 0.041(6)
C47 0.128(9) 0.058(7) 0.046(6) -0.005(5) -0.010(6) 0.051(6)
Br1 0.0482(6) 0.0658(6) 0.0395(5) -0.0013(4) -0.0003(4) 0.0242(5)
Br2 0.0427(6) 0.0734(7) 0.0493(6) -0.0071(4) -0.0014(4) 0.0292(5)

loop_
_atom_type_symbol
_atom_type_description
_atom_type_scat_dispersion_real
_atom_type_scat_dispersion_imag
_atom_type_scat_source
C C 0.0033 0.0016 'International Tables Vol C Tables 4.2.6.8 and 6.1.1.4'
H H 0.0000 0.0000 'International Tables Vol C Tables 4.2.6.8 and 6.1.1.4'
Br Br -0.2901 2.4595 'International Tables Vol C Tables 4.2.6.8 and 6.1.1.4'
N N 0.0061 0.0033 'International Tables Vol C Tables 4.2.6.8 and 6.1.1.4'
O O 0.0106 0.0060 'International Tables Vol C Tables 4.2.6.8 and 6.1.1.4'

loop_
_geom_angle_atom_site_label_1
_geom_angle_atom_site_label_2
_geom_angle_atom_site_label_3
_geom_angle
_geom_angle_site_symmetry_1
_geom_angle_site_symmetry_3
_geom_angle_publ_flag
C13 O1 C17 118.0(6) . . ?
C15 O2 C24 115.9(6) . . ?
C39 O3 C41 117.8(6) . . ?
C37 O4 C48B 117.8(7) . . ?
C37 O4 C48A 111.4(7) . . ?
C48B O4 C48A 27.1(9) . . ?
C8 N1 C9 110.1(6) . . ?
C8 N1 C10 111.7(6) . . ?
C9 N1 C10 108.2(6) . . ?
C8 N1 C7 110.2(6) . . ?
C9 N1 C7 106.9(6) . . ?
C10 N1 C7 109.7(5) . . ?
C32 N2 C33 109.3(5) . . ?
C32 N2 C34 110.5(5) . . ?
C33 N2 C34 111.3(5) . . ?
C32 N2 C31 111.2(5) . . ?
C33 N2 C31 105.3(5) . . ?
C34 N2 C31 109.3(5) . . ?
C6 C1 C2 120.8(7) . . ?
C6 C1 C7 118.4(7) . . ?
C2 C1 C7 120.6(7) . . ?
C1 C2 C3 119.1(7) . . ?
C1 C2 H2 120.5 . . ?
C3 C2 H2 120.5 . . ?
C4 C3 C2 120.2(7) . . ?
C4 C3 C31 118.8(7) . . ?
C2 C3 C31 120.7(7) . . ?
C5 C4 C3 119.7(7) . . ?
C5 C4 H4 120.2 . . ?
C3 C4 H4 120.2 . . ?
C4 C5 C6 121.1(7) . . ?
C4 C5 H5 119.5 . . ?
C6 C5 H5 119.5 . . ?
C1 C6 C5 119.1(7) . . ?
C1 C6 H6 120.4 . . ?
C5 C6 H6 120.4 . . ?
C1 C7 N1 115.3(6) . . ?
C1 C7 H7A 108.5 . . ?
N1 C7 H7A 108.5 . . ?
C1 C7 H7B 108.5 . . ?
N1 C7 H7B 108.5 . . ?
H7A C7 H7B 107.5 . . ?
N1 C8 H8A 109.5 . . ?
N1 C8 H8B 109.5 . . ?
H8A C8 H8B 109.5 . . ?
N1 C8 H8C 109.5 . . ?
H8A C8 H8C 109.5 . . ?
H8B C8 H8C 109.5 . . ?
N1 C9 H9A 109.5 . . ?
N1 C9 H9B 109.5 . . ?
H9A C9 H9B 109.5 . . ?
N1 C9 H9C 109.5 . . ?
H9A C9 H9C 109.5 . . ?
H9B C9 H9C 109.5 . . ?
C11 C10 N1 113.8(6) . . ?
C11 C10 H10A 108.8 . . ?
N1 C10 H10A 108.8 . . ?
C11 C10 H10B 108.8 . . ?
N1 C10 H10B 108.8 . . ?
H10A C10 H10B 107.7 . . ?
C12 C11 C16 119.8(7) . . ?
C12 C11 C10 119.9(8) . . ?
C16 C11 C10 120.1(7) . . ?
C11 C12 C13 121.7(8) . . ?
C11 C12 H12 119.2 . . ?
C13 C12 H12 119.2 . . ?
O1 C13 C12 116.3(8) . . ?
O1 C13 C14 125.0(7) . . ?
C12 C13 C14 118.7(7) . . ?
C15 C14 C13 118.8(7) . . ?
C15 C14 H14 120.6 . . ?
C13 C14 H14 120.6 . . ?
C16 C15 O2 124.0(7) . . ?
C16 C15 C14 121.9(8) . . ?
O2 C15 C14 114.1(7) . . ?
C15 C16 C11 119.0(8) . . ?
C15 C16 H16 120.5 . . ?
C11 C16 H16 120.5 . . ?
O1 C17 C18 114.0(8) . . ?
O1 C17 H17A 108.7 . . ?
C18 C17 H17A 108.7 . . ?
O1 C17 H17B 108.7 . . ?
C18 C17 H17B 108.7 . . ?
H17A C17 H17B 107.6 . . ?
C19 C18 C23 116.1(12) . . ?
C19 C18 C17 121.3(10) . . ?
C23 C18 C17 122.6(12) . . ?
C18 C19 C20 123.9(12) . . ?
C18 C19 H19 118.1 . . ?
C20 C19 H19 118.1 . . ?
C21 C20 C19 116.2(15) . . ?
C21 C20 H20 121.9 . . ?
C19 C20 H20 121.9 . . ?
C20 C21 C22 124.7(18) . . ?
C20 C21 H21 117.7 . . ?
C22 C21 H21 117.7 . . ?
C21 C22 C23 117.6(15) . . ?
C21 C22 H22 121.2 . . ?
C23 C22 H22 121.2 . . ?
C18 C23 C22 121.5(14) . . ?
C18 C23 H23 119.3 . . ?
C22 C23 H23 119.3 . . ?
O2 C24 C25 109.0(7) . . ?
O2 C24 H24A 109.9 . . ?
C25 C24 H24A 109.9 . . ?
O2 C24 H24B 109.9 . . ?
C25 C24 H24B 109.9 . . ?
H24A C24 H24B 108.3 . . ?
C30 C25 C26 118.2(9) . . ?
C30 C25 C24 118.7(10) . . ?
C26 C25 C24 123.1(10) . . ?
C27 C26 C25 121.3(11) . . ?
C27 C26 H26 119.3 . . ?
C25 C26 H26 119.3 . . ?
C26 C27 C28 119.5(11) . . ?
C26 C27 H27 120.2 . . ?
C28 C27 H27 120.2 . . ?
C29 C28 C27 120.6(10) . . ?
C29 C28 H28 119.7 . . ?
C27 C28 H28 119.7 . . ?
C28 C29 C30 119.5(11) . . ?
C28 C29 H29 120.2 . . ?
C30 C29 H29 120.2 . . ?
C25 C30 C29 120.7(10) . . ?
C25 C30 H30 119.6 . . ?
C29 C30 H30 119.6 . . ?
C3 C31 N2 114.6(5) . . ?
C3 C31 H31A 108.6 . . ?
N2 C31 H31A 108.6 . . ?
C3 C31 H31B 108.6 . . ?
N2 C31 H31B 108.6 . . ?
H31A C31 H31B 107.6 . . ?
N2 C32 H32A 109.5 . . ?
N2 C32 H32B 109.5 . . ?
H32A C32 H32B 109.5 . . ?
N2 C32 H32C 109.5 . . ?
H32A C32 H32C 109.5 . . ?
H32B C32 H32C 109.5 . . ?
N2 C33 H33A 109.5 . . ?
N2 C33 H33B 109.5 . . ?
H33A C33 H33B 109.5 . . ?
N2 C33 H33C 109.5 . . ?
H33A C33 H33C 109.5 . . ?
H33B C33 H33C 109.5 . . ?
C35 C34 N2 114.9(5) . . ?
C35 C34 H34A 108.6 . . ?
N2 C34 H34A 108.6 . . ?
C35 C34 H34B 108.6 . . ?
N2 C34 H34B 108.6 . . ?
H34A C34 H34B 107.5 . . ?
C36 C35 C40 119.4(7) . . ?
C36 C35 C34 120.3(7) . . ?
C40 C35 C34 120.2(7) . . ?
C35 C36 C37 121.0(7) . . ?
C35 C36 H36 119.5 . . ?
C37 C36 H36 119.5 . . ?
C38 C37 O4 126.4(8) . . ?
C38 C37 C36 119.5(7) . . ?
O4 C37 C36 114.2(7) . . ?
C37 C38 C39 120.5(8) . . ?
C37 C38 H38 119.8 . . ?
C39 C38 H38 119.8 . . ?
O3 C39 C38 114.9(7) . . ?
O3 C39 C40 124.3(7) . . ?
C38 C39 C40 120.8(7) . . ?
C39 C40 C35 118.8(7) . . ?
C39 C40 H40 120.6 . . ?
C35 C40 H40 120.6 . . ?
O3 C41 C42 107.0(6) . . ?
O3 C41 H41A 110.3 . . ?
C42 C41 H41A 110.3 . . ?
O3 C41 H41B 110.3 . . ?
C42 C41 H41B 110.3 . . ?
H41A C41 H41B 108.6 . . ?
C43 C42 C47 118.8(7) . . ?
C43 C42 C41 121.4(7) . . ?
C47 C42 C41 119.8(7) . . ?
C42 C43 C44 119.9(7) . . ?
C42 C43 H43 120.1 . . ?
C44 C43 H43 120.1 . . ?
C45 C44 C43 120.6(8) . . ?
C45 C44 H44 119.7 . . ?
C43 C44 H44 119.7 . . ?
C46 C45 C44 118.4(8) . . ?
C46 C45 H45 120.8 . . ?
C44 C45 H45 120.8 . . ?
C47 C46 C45 121.9(8) . . ?
C47 C46 H46 119.1 . . ?
C45 C46 H46 119.1 . . ?
C46 C47 C42 120.5(8) . . ?
C46 C47 H47 119.8 . . ?
C42 C47 H47 119.8 . . ?
O4 C48A C49A 105.5(8) . . ?
O4 C48A H48A 110.6 . . ?
C49A C48A H48A 110.6 . . ?
O4 C48A H48B 110.6 . . ?
C49A C48A H48B 110.6 . . ?
H48A C48A H48B 108.8 . . ?
C50A C49A C54A 120.0 . . ?
C50A C49A C48A 126(2) . . ?
C54A C49A C48A 113(2) . . ?
C49A C50A C51A 120.0 . . ?
C49A C50A H50A 120.0 . . ?
C51A C50A H50A 120.0 . . ?
C50A C51A C52A 120.0 . . ?
C50A C51A H51A 120.0 . . ?
C52A C51A H51A 120.0 . . ?
C51A C52A C53A 120.0 . . ?
C51A C52A H52A 120.0 . . ?
C53A C52A H52A 120.0 . . ?
C52A C53A C54A 120.0 . . ?
C52A C53A H53A 120.0 . . ?
C54A C53A H53A 120.0 . . ?
C53A C54A C49A 120.0 . . ?
C53A C54A H54A 120.0 . . ?
C49A C54A H54A 120.0 . . ?
O4 C48B C49B 105.5(8) . . ?
O4 C48B H48C 110.6 . . ?
C49B C48B H48C 110.7 . . ?
O4 C48B H48D 110.7 . . ?
C49B C48B H48D 110.6 . . ?
H48C C48B H48D 108.8 . . ?
C50B C49B C54B 120.0 . . ?
C50B C49B C48B 119.1(12) . . ?
C54B C49B C48B 120.9(12) . . ?
C51B C50B C49B 120.0 . . ?
C51B C50B H50B 120.0 . . ?
C49B C50B H50B 120.0 . . ?
C50B C51B C52B 120.0 . . ?
C50B C51B H51B 120.0 . . ?
C52B C51B H51B 120.0 . . ?
C51B C52B C53B 120.0 . . ?
C51B C52B H52B 120.0 . . ?
C53B C52B H52B 120.0 . . ?
C52B C53B C54B 120.0 . . ?
C52B C53B H53B 120.0 . . ?
C54B C53B H53B 120.0 . . ?
C53B C54B C49B 120.0 . . ?
C53B C54B H54B 120.0 . . ?
C49B C54B H54B 120.0 . . ?

loop_
_geom_bond_atom_site_label_1
_geom_bond_atom_site_label_2
_geom_bond_distance
_geom_bond_site_symmetry_2
_geom_bond_publ_flag
O1 C13 1.352(9) . ?
O1 C17 1.451(10) . ?
O2 C15 1.375(9) . ?
O2 C24 1.432(9) . ?
O3 C39 1.366(9) . ?
O3 C41 1.437(9) . ?
O4 C37 1.359(9) . ?
O4 C48B 1.516(11) . ?
O4 C48A 1.517(11) . ?
N1 C8 1.492(10) . ?
N1 C9 1.527(9) . ?
N1 C10 1.536(9) . ?
N1 C7 1.541(9) . ?
N2 C32 1.503(8) . ?
N2 C33 1.510(8) . ?
N2 C34 1.528(8) . ?
N2 C31 1.556(9) . ?
C1 C6 1.377(10) . ?
C1 C2 1.398(10) . ?
C1 C7 1.529(10) . ?
C2 C3 1.404(10) . ?
C2 H2 0.9500 . ?
C3 C4 1.381(10) . ?
C3 C31 1.507(9) . ?
C4 C5 1.382(10) . ?
C4 H4 0.9500 . ?
C5 C6 1.396(10) . ?
C5 H5 0.9500 . ?
C6 H6 0.9500 . ?
C7 H7A 0.9900 . ?
C7 H7B 0.9900 . ?
C8 H8A 0.9800 . ?
C8 H8B 0.9800 . ?
C8 H8C 0.9800 . ?
C9 H9A 0.9800 . ?
C9 H9B 0.9800 . ?
C9 H9C 0.9800 . ?
C10 C11 1.499(10) . ?
C10 H10A 0.9900 . ?
C10 H10B 0.9900 . ?
C11 C12 1.371(10) . ?
C11 C16 1.411(11) . ?
C12 C13 1.398(11) . ?
C12 H12 0.9500 . ?
C13 C14 1.408(11) . ?
C14 C15 1.403(11) . ?
C14 H14 0.9500 . ?
C15 C16 1.368(11) . ?
C16 H16 0.9500 . ?
C17 C18 1.467(14) . ?
C17 H17A 0.9900 . ?
C17 H17B 0.9900 . ?
C18 C19 1.362(14) . ?
C18 C23 1.387(15) . ?
C19 C20 1.440(16) . ?
C19 H19 0.9500 . ?
C20 C21 1.315(19) . ?
C20 H20 0.9500 . ?
C21 C22 1.36(2) . ?
C21 H21 0.9500 . ?
C22 C23 1.43(2) . ?
C22 H22 0.9500 . ?
C23 H23 0.9500 . ?
C24 C25 1.515(12) . ?
C24 H24A 0.9900 . ?
C24 H24B 0.9900 . ?
C25 C30 1.365(13) . ?
C25 C26 1.398(13) . ?
C26 C27 1.349(13) . ?
C26 H26 0.9500 . ?
C27 C28 1.388(14) . ?
C27 H27 0.9500 . ?
C28 C29 1.346(14) . ?
C28 H28 0.9500 . ?
C29 C30 1.398(13) . ?
C29 H29 0.9500 . ?
C30 H30 0.9500 . ?
C31 H31A 0.9900 . ?
C31 H31B 0.9900 . ?
C32 H32A 0.9800 . ?
C32 H32B 0.9800 . ?
C32 H32C 0.9800 . ?
C33 H33A 0.9800 . ?
C33 H33B 0.9800 . ?
C33 H33C 0.9800 . ?
C34 C35 1.504(10) . ?
C34 H34A 0.9900 . ?
C34 H34B 0.9900 . ?
C35 C36 1.368(10) . ?
C35 C40 1.409(10) . ?
C36 C37 1.409(11) . ?
C36 H36 0.9500 . ?
C37 C38 1.353(11) . ?
C38 C39 1.386(11) . ?
C38 H38 0.9500 . ?
C39 C40 1.391(10) . ?
C40 H40 0.9500 . ?
C41 C42 1.497(10) . ?
C41 H41A 0.9900 . ?
C41 H41B 0.9900 . ?
C42 C43 1.369(10) . ?
C42 C47 1.395(11) . ?
C43 C44 1.410(11) . ?
C43 H43 0.9500 . ?
C44 C45 1.374(11) . ?
C44 H44 0.9500 . ?
C45 C46 1.372(12) . ?
C45 H45 0.9500 . ?
C46 C47 1.359(12) . ?
C46 H46 0.9500 . ?
C47 H47 0.9500 . ?
C48A C49A 1.536(13) . ?
C48A H48A 0.9900 . ?
C48A H48B 0.9900 . ?
C49A C50A 1.3900 . ?
C49A C54A 1.3900 . ?
C50A C51A 1.3900 . ?
C50A H50A 0.9500 . ?
C51A C52A 1.3900 . ?
C51A H51A 0.9500 . ?
C52A C53A 1.3900 . ?
C52A H52A 0.9500 . ?
C53A C54A 1.3900 . ?
C53A H53A 0.9500 . ?
C54A H54A 0.9500 . ?
C48B C49B 1.536(13) . ?
C48B H48C 0.9900 . ?
C48B H48D 0.9900 . ?
C49B C50B 1.3900 . ?
C49B C54B 1.3900 . ?
C50B C51B 1.3900 . ?
C50B H50B 0.9500 . ?
C51B C52B 1.3900 . ?
C51B H51B 0.9500 . ?
C52B C53B 1.3900 . ?
C52B H52B 0.9500 . ?
C53B C54B 1.3900 . ?
C53B H53B 0.9500 . ?
C54B H54B 0.9500 . ?

loop_
_geom_torsion_atom_site_label_1
_geom_torsion_atom_site_label_2
_geom_torsion_atom_site_label_3
_geom_torsion_atom_site_label_4
_geom_torsion
_geom_torsion_site_symmetry_1
_geom_torsion_site_symmetry_2
_geom_torsion_site_symmetry_3
_geom_torsion_site_symmetry_4
_geom_torsion_publ_flag
C6 C1 C2 C3 -2.2(10) . . . . ?
C7 C1 C2 C3 -177.9(6) . . . . ?
C1 C2 C3 C4 2.0(10) . . . . ?
C1 C2 C3 C31 175.9(6) . . . . ?
C2 C3 C4 C5 -1.5(10) . . . . ?
C31 C3 C4 C5 -175.5(6) . . . . ?
C3 C4 C5 C6 1.2(11) . . . . ?
C2 C1 C6 C5 1.9(11) . . . . ?
C7 C1 C6 C5 177.6(6) . . . . ?
C4 C5 C6 C1 -1.4(11) . . . . ?
C6 C1 C7 N1 97.4(8) . . . . ?
C2 C1 C7 N1 -86.8(8) . . . . ?
C8 N1 C7 C1 69.6(8) . . . . ?
C9 N1 C7 C1 -170.8(7) . . . . ?
C10 N1 C7 C1 -53.8(8) . . . . ?
C8 N1 C10 C11 68.7(8) . . . . ?
C9 N1 C10 C11 -52.6(8) . . . . ?
C7 N1 C10 C11 -168.8(6) . . . . ?
N1 C10 C11 C12 102.5(8) . . . . ?
N1 C10 C11 C16 -83.0(8) . . . . ?
C16 C11 C12 C13 0.8(12) . . . . ?
C10 C11 C12 C13 175.4(7) . . . . ?
C17 O1 C13 C12 170.3(8) . . . . ?
C17 O1 C13 C14 -8.1(12) . . . . ?
C11 C12 C13 O1 -176.5(7) . . . . ?
C11 C12 C13 C14 2.0(12) . . . . ?
O1 C13 C14 C15 175.2(8) . . . . ?
C12 C13 C14 C15 -3.2(13) . . . . ?
C24 O2 C15 C16 3.4(12) . . . . ?
C24 O2 C15 C14 -177.8(8) . . . . ?
C13 C14 C15 C16 1.7(13) . . . . ?
C13 C14 C15 O2 -177.1(7) . . . . ?
O2 C15 C16 C11 179.8(7) . . . . ?
C14 C15 C16 C11 1.1(12) . . . . ?
C12 C11 C16 C15 -2.4(12) . . . . ?
C10 C11 C16 C15 -176.9(7) . . . . ?
C13 O1 C17 C18 82.6(10) . . . . ?
O1 C17 C18 C19 12.2(13) . . . . ?
O1 C17 C18 C23 -171.5(9) . . . . ?
C23 C18 C19 C20 1.5(17) . . . . ?
C17 C18 C19 C20 178.0(10) . . . . ?
C18 C19 C20 C21 -3(2) . . . . ?
C19 C20 C21 C22 5(2) . . . . ?
C20 C21 C22 C23 -4(3) . . . . ?
C19 C18 C23 C22 -0.8(16) . . . . ?
C17 C18 C23 C22 -177.3(11) . . . . ?
C21 C22 C23 C18 2(2) . . . . ?
C15 O2 C24 C25 -179.9(8) . . . . ?
O2 C24 C25 C30 109.0(9) . . . . ?
O2 C24 C25 C26 -71.3(11) . . . . ?
C30 C25 C26 C27 0.7(14) . . . . ?
C24 C25 C26 C27 -179.0(9) . . . . ?
C25 C26 C27 C28 -2.1(15) . . . . ?
C26 C27 C28 C29 4.5(16) . . . . ?
C27 C28 C29 C30 -5.6(16) . . . . ?
C26 C25 C30 C29 -1.7(14) . . . . ?
C24 C25 C30 C29 178.0(9) . . . . ?
C28 C29 C30 C25 4.2(15) . . . . ?
C4 C3 C31 N2 -94.1(8) . . . . ?
C2 C3 C31 N2 92.0(8) . . . . ?
C32 N2 C31 C3 -67.0(7) . . . . ?
C33 N2 C31 C3 174.8(6) . . . . ?
C34 N2 C31 C3 55.2(7) . . . . ?
C32 N2 C34 C35 -73.2(7) . . . . ?
C33 N2 C34 C35 48.4(8) . . . . ?
C31 N2 C34 C35 164.2(6) . . . . ?
N2 C34 C35 C36 -102.6(7) . . . . ?
N2 C34 C35 C40 81.3(8) . . . . ?
C40 C35 C36 C37 0.3(11) . . . . ?
C34 C35 C36 C37 -175.8(6) . . . . ?
C48B O4 C37 C38 -8.7(15) . . . . ?
C48A O4 C37 C38 20.4(14) . . . . ?
C48B O4 C37 C36 172.0(11) . . . . ?
C48A O4 C37 C36 -158.9(11) . . . . ?
C35 C36 C37 C38 -1.4(12) . . . . ?
C35 C36 C37 O4 178.0(7) . . . . ?
O4 C37 C38 C39 -178.4(8) . . . . ?
C36 C37 C38 C39 0.9(12) . . . . ?
C41 O3 C39 C38 168.3(7) . . . . ?
C41 O3 C39 C40 -12.3(10) . . . . ?
C37 C38 C39 O3 -179.9(7) . . . . ?
C37 C38 C39 C40 0.7(12) . . . . ?
O3 C39 C40 C35 178.9(6) . . . . ?
C38 C39 C40 C35 -1.7(10) . . . . ?
C36 C35 C40 C39 1.2(10) . . . . ?
C34 C35 C40 C39 177.4(6) . . . . ?
C39 O3 C41 C42 -172.7(6) . . . . ?
O3 C41 C42 C43 116.3(8) . . . . ?
O3 C41 C42 C47 -61.7(10) . . . . ?
C47 C42 C43 C44 0.1(12) . . . . ?
C41 C42 C43 C44 -177.8(7) . . . . ?
C42 C43 C44 C45 0.9(12) . . . . ?
C43 C44 C45 C46 -1.1(13) . . . . ?
C44 C45 C46 C47 0.3(15) . . . . ?
C45 C46 C47 C42 0.7(15) . . . . ?
C43 C42 C47 C46 -0.9(14) . . . . ?
C41 C42 C47 C46 177.1(9) . . . . ?
C37 O4 C48A C49A 176.5(16) . . . . ?
C48B O4 C48A C49A -74.0(17) . . . . ?
O4 C48A C49A C50A -101.7(15) . . . . ?
O4 C48A C49A C54A 88.9(15) . . . . ?
C54A C49A C50A C51A 0.0 . . . . ?
C48A C49A C50A C51A -168.8(15) . . . . ?
C49A C50A C51A C52A 0.0 . . . . ?
C50A C51A C52A C53A 0.0 . . . . ?
C51A C52A C53A C54A 0.0 . . . . ?
C52A C53A C54A C49A 0.0 . . . . ?
C50A C49A C54A C53A 0.0 . . . . ?
C48A C49A C54A C53A 170.2(14) . . . . ?
C37 O4 C48B C49B -170.0(10) . . . . ?
C48A O4 C48B C49B 107(2) . . . . ?
O4 C48B C49B C50B -89.3(13) . . . . ?
O4 C48B C49B C54B 91.3(13) . . . . ?
C54B C49B C50B C51B 0.0 . . . . ?
C48B C49B C50B C51B -179.3(10) . . . . ?
C49B C50B C51B C52B 0.0 . . . . ?
C50B C51B C52B C53B 0.0 . . . . ?
C51B C52B C53B C54B 0.0 . . . . ?
C52B C53B C54B C49B 0.0 . . . . ?
C50B C49B C54B C53B 0.0 . . . . ?
C48B C49B C54B C53B 179.3(11) . . . . ?
